data_2101210
loop_
_publ_author_name
'De Ridder, Dirk J.A.^3^'
'\<Capkov\'a, Pavla^4^'
'Hatjisymeon, Kostas^5^'
'Fraanje, Jan'
'Schenk, Henk'

_publ_section_title
;
 Crystal studies of musk compounds. VIII. Structures of five homologues
 of musk phantolid
;
_journal_issue 5
_journal_name_full 'Acta Crystallographica Section B'
_journal_page_first 607
_journal_page_last 616
_journal_paper_doi 10.1107/S0108768194001497
_journal_volume 50
_journal_year 1994
_chemical_formula_moiety 'C16 H22 O'
_chemical_formula_sum 'C16 H22 O'
_chemical_formula_weight 230.35
_chemical_name_systematic 5-acetyl-1,1,3,3,6-pentymethylindan
_space_group_IT_number 14
_symmetry_cell_setting monoclinic
_symmetry_space_group_name_Hall '-P 2ybc'
_symmetry_space_group_name_H-M 'P 1 21/c 1'
_audit_creation_method from_xtal_archive_file_using_CIFIO
_cell_angle_alpha 90.00000
_cell_angle_beta 94.91(2)
_cell_angle_gamma 90.00000
_cell_formula_units_Z 12
_cell_length_a 11.6740(10)
_cell_length_b 11.2980(10)
_cell_length_c 32.890(5)
_cell_measurement_reflns_used 23
_cell_measurement_temperature 253
_cell_measurement_theta_max 42.5
_cell_measurement_theta_min 40.1
_cell_volume 4322.0(9)
_computing_cell_refinement 'CELCON prog. comparable to xtal_LATCON'
_computing_data_collection 'ENRAF-NONIUS CAD4 software'
_computing_data_reduction
; xtal_ADDREF (Davenport & Hall, 1990)
 SORTRF (Hall, Spadaccini & Stewart, 1990)
;
_computing_molecular_graphics ' PLUTO (Motherwell & Clegg, 1978), PEANUT (Hummel, Hauser & B\"urgi, 1990)'
_computing_publication_material ' xtal_BONDLA (Dreissig, Doherty, Stewart & Hall, 1990) _CIFIO (Hall, 1990)'
_computing_structure_refinement 'xtal_CRYLSQ (Olthof-Hazekamp, 1990)'
_computing_structure_solution 'xtal_SIMPEL (Schenk & Hall, 1990)'
_diffrn_ambient_temperature 253
_diffrn_measurement_device 'ENRAF NONIUS CAD4'
_diffrn_measurement_method \q/2\q
_diffrn_radiation_monochromator graphite
_diffrn_radiation_source xray_tube
_diffrn_radiation_type 'Cu K\a'
_diffrn_radiation_wavelength 1.5418
_diffrn_reflns_av_sigmaI/netI 0
_diffrn_reflns_limit_h_max 13
_diffrn_reflns_limit_h_min 0
_diffrn_reflns_limit_k_max 13
_diffrn_reflns_limit_k_min 0
_diffrn_reflns_limit_l_max 38
_diffrn_reflns_limit_l_min -38
_diffrn_reflns_number 7918
_diffrn_reflns_reduction_process perpendicular_monochr_Lp
_diffrn_reflns_theta_max 64.8
_diffrn_reflns_theta_min 2.7
_diffrn_standards_decay_% 3.0
_diffrn_standards_interval_time 60
_diffrn_standards_number 2
_exptl_absorpt_coefficient_mu 0.459
_exptl_absorpt_correction_T_max 1.17
_exptl_absorpt_correction_T_min 0.75
_exptl_absorpt_correction_type 'Empirical: DIFABS (Walker & Stuart, 1983)'
_exptl_crystal_colour colourless
_exptl_crystal_density_diffrn 1.062
_exptl_crystal_description 'block shaped crystal'
_exptl_crystal_F_000 1512
_exptl_crystal_size_max 0.8
_exptl_crystal_size_mid 0.8
_exptl_crystal_size_min 0.5
_refine_diff_density_max .557
_refine_diff_density_min -.441
_refine_ls_abs_structure_details none
_refine_ls_abs_structure_Flack 0
_refine_ls_extinction_coef 1.6(3)x10^-4^
_refine_ls_extinction_method 'Zachariasen (1967)'
_refine_ls_goodness_of_fit_all .343
_refine_ls_goodness_of_fit_obs .343
_refine_ls_hydrogen_treatment ' refined, restrained at 1.09 \%A to their carrier atom'
_refine_ls_matrix_type atomblock
_refine_ls_number_constraints 0
_refine_ls_number_parameters 714
_refine_ls_number_reflns 5275
_refine_ls_number_restraints 66
_refine_ls_R_factor_all .083
_refine_ls_R_factor_obs .083
_refine_ls_shift/esd_max .82
_refine_ls_shift/esd_mean .035
_refine_ls_structure_factor_coef F
_refine_ls_weighting_details 'w = 1/(6.44+F~obs~ + 0.0040+F~obs~^2^)'
_refine_ls_weighting_scheme calc
_refine_ls_wR_factor_all .109
_refine_ls_wR_factor_obs .109
_reflns_number_observed 5275
_reflns_number_total 7313
_reflns_observed_criterion refl_observed_if_Inet_>_2.5_sigma(Inet)
_cod_data_source_file sh0044.cif
_cod_data_source_block G13ARY
_cod_depositor_comments
;
The following automatic conversions were performed:

'_refine_ls_weighting_scheme' value '1/(6.44+F~obs~ +
0.0040+F~obs~^2^)' was changed to 'calc'. New tag
'_refine_ls_weighting_details' was created. The value of the new tag
was set to 'w = 1/(6.44+F~obs~ + 0.0040+F~obs~^2^)'.

Automatic conversion script
Id: cif_fix_values 3143 2015-03-26 13:38:13Z robertas 
;
_cod_original_sg_symbol_H-M 'P 21/c'
_cod_database_code 2101210

loop_
_symmetry_equiv_pos_as_xyz
+x,+y,+z
-x,1/2+y,1/2-z
-x,-y,-z
+x,1/2-y,1/2+z

loop_
_atom_site_aniso_label
_atom_site_aniso_U_11
_atom_site_aniso_U_22
_atom_site_aniso_U_33
_atom_site_aniso_U_12
_atom_site_aniso_U_13
_atom_site_aniso_U_23
C1A .072(2) .055(2) .057(2) -.009(2) .007(2) -.004(2)
C2A .103(3) .075(3) .071(3) -.002(2) -.018(2) -.010(2)
C3A .059(2) .073(2) .054(2) -.008(2) -.003(2) -.001(2)
C4A .048(2) .055(2) .049(2) .0020(10) .0070(10) .0030(10)
C5A .051(2) .051(2) .046(2) -.0030(10) .0080(10) .0030(10)
C6A .050(2) .055(2) .047(2) -.004(2) .0040(10) .0050(10)
C7A .056(2) .052(2) .050(2) .003(2) .0060(10) .0050(10)
C8A .056(2) .052(2) .043(2) -.005(2) .0130(10) .0030(10)
C9A .048(2) .057(2) .041(2) -.0050(10) .0070(10) .0040(10)
C10A .099(3) .079(3) .098(3) -.006(3) .038(3) -.030(3)
C11A .095(3) .064(2) .084(3) -.025(2) .007(2) .003(2)
C13A .114(4) .090(3) .058(2) -.003(3) -.021(2) .005(2)
C14A .059(3) .140(5) .107(4) -.019(3) -.001(2) -.011(3)
C15A .064(2) .061(2) .055(2) .002(2) .007(2) -.006(2)
C16A .077(3) .054(2) .091(3) .007(2) -.002(2) -.007(2)
C17A .070(2) .069(2) .074(2) .005(2) -.018(2) .000(2)
O1A .128(3) .086(2) .086(2) .026(2) -.037(2) -.034(2)
C1B .099(3) .066(2) .071(3) -.016(2) .002(2) .017(2)
C2B .110(5) .151(6) .207(7) -.025(4) -.036(5) .126(6)
C3B .090(3) .060(2) .087(3) .005(2) -.024(2) .015(2)
C4B .051(2) .055(2) .066(2) .006(2) -.002(2) -.004(2)
C5B .050(2) .048(2) .046(2) .0040(10) .0010(10) .0000(10)
C6B .052(2) .053(2) .049(2) .0030(10) .0010(10) .0010(10)
C7B .058(2) .061(2) .060(2) -.006(2) .004(2) .002(2)
C8B .069(2) .052(2) .062(2) -.011(2) -.006(2) .005(2)
C9B .074(2) .045(2) .064(2) .001(2) -.011(2) .002(2)
C10B .109(4) .073(3) .091(3) -.029(3) .015(3) .006(2)
C11B .202(7) .113(4) .079(3) -.001(4) .050(4) .023(3)
C13B .243(9) .093(4) .110(4) .082(5) -.056(5) -.015(3)
C14B .101(3) .090(3) .079(3) .000(3) -.025(3) .015(2)
C15B .058(2) .070(2) .058(2) .009(2) .009(2) .004(2)
C16B .065(3) .129(4) .083(3) -.010(3) .016(2) .012(3)
C17B .055(2) .079(3) .076(2) .014(2) .005(2) .018(2)
O1B .079(2) .140(3) .087(2) .009(2) .012(2) .053(2)
C1C .098(3) .059(2) .080(3) -.002(2) .003(2) .014(2)
C2C .171(5) .074(3) .074(3) -.025(3) .030(3) .022(2)
C3C .064(2) .071(2) .059(2) -.008(2) .003(2) .015(2)
C4C .047(2) .067(2) .083(3) -.003(2) .005(2) .010(2)
C5C .037(2) .080(3) .092(3) .006(2) .015(2) .047(2)
C6C .056(2) .084(3) .062(2) .009(2) .017(2) .009(2)
C7C .070(2) .082(3) .061(2) .014(2) .016(2) .018(2)
C8C .053(2) .065(2) .064(2) .002(2) .011(2) .012(2)
C9C .039(2) .062(2) .066(2) -.005(2) .0050(10) .021(2)
C10C .173(7) .106(5) .152(6) -.064(5) -.010(5) .025(4)
C11C .201(7) .099(4) .122(5) .065(5) .035(5) .031(4)
C13C .109(4) .126(4) .063(3) .010(3) .025(3) .017(3)
C14C .078(3) .161(5) .101(4) -.017(3) -.021(3) .064(4)
C15C .123(4) .081(3) .089(3) -.017(3) .009(3) .027(3)
C16C .208(7) .082(3) .083(3) .007(4) .013(4) .008(3)
C17C .113(4) .095(3) .076(3) .017(3) .030(3) .021(3)
O1C .490(10) .151(5) .176(5) -.099(7) .039(7) .098(4)

loop_
_atom_site_label
_atom_site_fract_x
_atom_site_fract_y
_atom_site_fract_z
_atom_site_U_iso_or_equiv
_atom_site_thermal_displace_type
_atom_site_calc_flag
_atom_site_calc_attached_atom
C1A .1623(3) .3714(3) .43040(10) .061(2) Uani ? ?
C2A .0755(4) .4168(4) .39650(10) .085(3) Uani ? ?
C3A .0247(3) .5371(3) .41030(10) .063(2) Uani ? ?
C4A .1249(3) .6803(3) .46410(10) .051(2) Uani ? ?
C5A .2111(3) .6983(3) .49591(9) .049(2) Uani ? ?
C6A .2920(3) .6072(3) .50580(10) .051(2) Uani ? ?
C7A .2794(3) .5004(3) .48500(10) .053(2) Uani ? ?
C8A .1908(3) .4827(3) .45490(9) .050(2) Uani ? ?
C9A .1142(3) .5729(3) .44410(9) .049(2) Uani ? ?
C10A .2696(4) .3191(4) .4121(2) .091(3) Uani ? ?
C11A .1141(4) .2756(4) .45710(10) .081(3) Uani ? ?
C13A .0172(4) .6247(4) .37520(10) .089(3) Uani ? ?
C14A -.0924(4) .5231(5) .4273(2) .102(4) Uani ? ?
C15A .2140(3) .8127(3) .51860(10) .060(2) Uani ? ?
C16A .1382(4) .9125(3) .50360(10) .074(2) Uani ? ?
C17A .3914(3) .6195(4) .53820(10) .072(2) Uani ? ?
O1A .2744(3) .8259(3) .55020(10) .103(2) Uani ? ?
C1B .1415(4) .3038(4) .25710(10) .079(3) Uani ? ?
C2B .0299(6) .3467(6) .2369(2) .159(6) Uani ? ?
C3B -.0713(4) .3088(4) .26250(10) .081(3) Uani ? ?
C4B -.0592(3) .1496(3) .32050(10) .058(2) Uani ? ?
C5B .0096(3) .0724(3) .34576(9) .048(2) Uani ? ?
C6B .1281(3) .0659(3) .34100(10) .052(2) Uani ? ?
C7B .1735(3) .1379(3) .31240(10) .060(2) Uani ? ?
C8B .1050(3) .2157(3) .28850(10) .062(2) Uani ? ?
C9B -.0117(3) .2212(3) .29220(10) .062(2) Uani ? ?
C10B .2165(5) .3989(4) .27750(10) .091(3) Uani ? ?
C11B .2170(6) .2414(6) .2250(2) .129(5) Uani ? ?
C13B -.1232(7) .4078(5) .2842(2) .153(5) Uani ? ?
C14B -.1631(4) .2503(4) .23410(10) .092(3) Uani ? ?
C15B -.0449(3) -.0008(3) .37630(10) .062(2) Uani ? ?
C16B -.1722(4) -.0199(5) .37240(10) .092(3) Uani ? ?
C17B .2085(3) -.0181(4) .36520(10) .070(2) Uani ? ?
O1B .0101(3) -.0459(3) .40540(10) .102(2) Uani ? ?
C1C .4838(4) .6874(4) .37260(10) .079(3) Uani ? ?
C2C .4825(5) .7102(4) .41790(10) .105(4) Uani ? ?
C3C .5199(3) .8379(4) .42860(10) .065(2) Uani ? ?
C4C .5342(3) 1.0095(3) .37540(10) .066(2) Uani ? ?
C5C .5246(3) 1.0403(4) .33290(10) .069(2) Uani ? ?
C6C .4992(3) .9570(4) .30280(10) .066(2) Uani ? ?
C7C .4864(3) .8436(4) .31480(10) .071(2) Uani ? ?
C8C .4959(3) .8102(3) .35580(10) .061(2) Uani ? ?
C9C .5182(3) .8921(3) .38620(10) .056(2) Uani ? ?
C10C .3772(7) .6268(6) .3527(2) .145(5) Uani ? ?
C11C .5891(7) .6128(5) .3619(2) .140(5) Uani ? ?
C13C .4315(5) .8977(5) .45350(10) .098(3) Uani ? ?
C14C .6371(4) .8474(6) .4520(2) .115(4) Uani ? ?
C15C .5453(5) 1.1667(4) .3235(2) .098(3) Uani ? ?
C16C .5550(7) 1.2510(5) .3532(2) .124(4) Uani ? ?
C17C .4816(5) .9841(4) .25610(10) .093(3) Uani ? ?
O1C .5570(9) 1.1896(6) .2858(2) .273(8) Uani ? ?
H21A .109(3) .432(3) .3666(8) .08000 Uiso calc C2A
H22A .009(3) .354(3) .3890(10) .08000 Uiso calc C2A
H4A .067(2) .749(2) .4550(10) .061(9) Uiso calc C4A
H7A .340(2) .432(3) .4930(10) .060(9) Uiso calc C7A
H101A .234(4) .249(3) .3940(10) .11(2) Uiso calc C10A
H102A .302(5) .389(4) .394(2) .15(2) Uiso calc C10A
H103A .335(4) .294(5) .4360(10) .14(2) Uiso calc C10A
H111A .038(3) .314(4) .4690(10) .11(2) Uiso calc C11A
H112A .084(4) .206(3) .4370(10) .100(10) Uiso calc C11A
H113A .183(3) .255(4) .4800(10) .11(2) Uiso calc C11A
H131A .097(3) .628(5) .3630(10) .13(2) Uiso calc C13A
H132A -.037(3) .596(4) .3500(10) .11(2) Uiso calc C13A
H133A -.027(4) .696(4) .389(2) .14(2) Uiso calc C13A
H141A -.153(4) .499(5) .4020(10) .14(2) Uiso calc C14A
H142A -.088(5) .457(4) .4510(10) .15(2) Uiso calc C14A
H143A -.120(3) .611(2) .4320(10) .090(10) Uiso calc C14A
H161A .154(4) .932(4) .4733(8) .100(10) Uiso calc C16A
H162A .050(2) .887(4) .5020(10) .12(2) Uiso calc C16A
H163A .165(4) .979(3) .5240(10) .12(2) Uiso calc C16A
H171A .430(4) .704(3) .535(2) .13(2) Uiso calc C17A
H172A .365(4) .620(4) .5682(9) .12(2) Uiso calc C17A
H173A .452(3) .550(3) .5360(10) .11(2) Uiso calc C17A
H21B .01777 .43701 .24636 .08000 Uiso calc C2B
H22B .00435 .34624 .20443 .08000 Uiso calc C2B
H4B -.147(2) .155(3) .3230(10) .070(10) Uiso calc C4B
H7B .265(2) .133(4) .3100(10) .090(10) Uiso calc C7B
H101B .245(4) .459(3) .2560(10) .100(10) Uiso calc C10B
H102B .168(4) .443(5) .3000(10) .14(2) Uiso calc C10B
H103B .293(3) .372(4) .2940(10) .13(2) Uiso calc C10B
H111B .123(2) .251(3) .2202(8) .038(8) Uiso calc C11B
H112B .231(5) .309(4) .2030(10) .15(2) Uiso calc C11B
H113B .284(7) .205(8) .247(3) .30(5) Uiso calc C11B
H131B -.050(4) .445(5) .302(2) .16(2) Uiso calc C13B
H132B -.163(5) .458(5) .2590(10) .16(2) Uiso calc C13B
H133B -.180(3) .392(3) .3070(9) .070(10) Uiso calc C13B
H141B -.200(4) .316(3) .2140(10) .11(2) Uiso calc C14B
H142B -.123(4) .188(4) .2160(10) .13(2) Uiso calc C14B
H143B -.227(3) .217(4) .2520(10) .110(10) Uiso calc C14B
H161B -.200(6) .061(4) .386(2) .17(2) Uiso calc C16B
H162B -.213(4) -.017(4) .3420(9) .100(10) Uiso calc C16B
H163B -.189(5) -.095(4) .392(2) .16(2) Uiso calc C16B
H171B .222(4) .006(4) .3972(8) .090(10) Uiso calc C17B
H172B .178(4) -.107(3) .3640(10) .11(2) Uiso calc C17B
H173B .294(2) -.027(4) .3570(10) .11(2) Uiso calc C17B
H21C .392(2) .704(3) .4280(10) .08000 Uiso calc C2C
H22C .537(3) .655(3) .4350(10) .08000 Uiso calc C2C
H4C .548(3) 1.067(3) .3992(9) .070(10) Uiso calc C4C
H7C .460(4) .786(4) .2890(10) .12(2) Uiso calc C7C
H101C .367(7) .558(5) .375(2) .21(3) Uiso calc C10C
H102C .330(3) .672(3) .3759(9) .060(10) Uiso calc C10C
H103C .374(8) .627(8) .3193(9) .27(4) Uiso calc C10C
H111C .656(6) .645(7) .384(2) .25(4) Uiso calc C11C
H112C .576(6) .532(4) .378(2) .16(2) Uiso calc C11C
H113C .596(6) .606(6) .3299(9) .17(2) Uiso calc C11C
H131C .347(3) .892(5) .4360(10) .13(2) Uiso calc C13C
H132C .432(4) .863(4) .4834(8) .090(10) Uiso calc C13C
H133C .453(5) .989(3) .460(2) .16(2) Uiso calc C13C
H141C .636(5) .803(4) .4800(10) .13(2) Uiso calc C14C
H142C .692(3) .795(4) .4340(10) .11(2) Uiso calc C14C
H143C .678(5) .933(3) .456(2) .17(2) Uiso calc C14C
H161C .474(5) 1.272(9) .365(3) .29(5) Uiso calc C16C
H162C .612(5) 1.234(6) .3800(10) .20(3) Uiso calc C16C
H163C .591(6) 1.331(4) .340(2) .21(3) Uiso calc C16C
H171C .408(3) 1.020(3) .2420(10) .090(10) Uiso calc C17C
H172C .517(2) 1.063(2) .2700(8) .036(7) Uiso calc C17C
H173C .451(4) .914(3) .2380(10) .11(2) Uiso calc C17C

loop_
_atom_type_symbol
_atom_type_scat_dispersion_real
_atom_type_scat_dispersion_imag
_atom_type_scat_source
C .017 .009 International_Tables_Vol_IV_Table_2.2B
O .047 .032 International_Tables_Vol_IV_Table_2.2B
H 0 0 International_Tables_Vol_IV_Table_2.2B

loop_
_geom_angle_atom_site_label_1
_geom_angle_atom_site_label_2
_geom_angle_atom_site_label_3
_geom_angle
_geom_angle_publ_flag
C2A C1A C8A 102.1(3) yes
C2A C1A C10A 110.7(3) yes
C2A C1A C11A 113.7(3) yes
C8A C1A C10A 112.0(3) yes
C8A C1A C11A 110.8(3) yes
C10A C1A C11A 107.6(3) yes
C1A C2A C3A 109.0(3) yes
C1A C2A H21A 116(2) ?
C1A C2A H22A 112(2) ?
C3A C2A H21A 107(2) ?
C3A C2A H22A 111(2) ?
H21A C2A H22A 102(3) ?
C2A C3A C9A 100.9(3) yes
C2A C3A C13A 110.2(3) yes
C2A C3A C14A 112.9(4) yes
C9A C3A C13A 112.1(3) yes
C9A C3A C14A 109.9(3) yes
C13A C3A C14A 110.6(4) yes
C5A C4A C9A 120.8(3) yes
C5A C4A H4A 120(2) ?
C9A C4A H4A 119(2) ?
C4A C5A C6A 119.2(3) yes
C4A C5A C15A 118.9(3) yes
C6A C5A C15A 121.9(3) yes
C5A C6A C7A 118.5(3) yes
C5A C6A C17A 123.5(3) yes
C7A C6A C17A 118.0(3) yes
C6A C7A C8A 121.3(3) yes
C6A C7A H7A 118(2) ?
C8A C7A H7A 121(2) ?
C1A C8A C7A 128.1(3) yes
C1A C8A C9A 111.6(3) yes
C7A C8A C9A 120.3(3) yes
C3A C9A C4A 127.8(3) yes
C3A C9A C8A 112.5(3) yes
C4A C9A C8A 119.7(3) yes
C1A C10A H101A 102(2) ?
C1A C10A H102A 106(3) ?
C1A C10A H103A 111(2) ?
H101A C10A H102A 112(3) ?
H101A C10A H103A 116(4) ?
H102A C10A H103A 109(4) ?
C1A C11A H111A 106(2) ?
C1A C11A H112A 107(2) ?
C1A C11A H113A 105(2) ?
H111A C11A H112A 106(3) ?
H111A C11A H113A 115(3) ?
H112A C11A H113A 117(3) ?
C3A C13A H131A 108(3) ?
C3A C13A H132A 113(2) ?
C3A C13A H133A 99(3) ?
H131A C13A H132A 102(3) ?
H131A C13A H133A 127(4) ?
H132A C13A H133A 107(3) ?
C3A C14A H141A 107(3) ?
C3A C14A H142A 111(3) ?
C3A C14A H143A 105(2) ?
H141A C14A H142A 112(4) ?
H141A C14A H143A 99(3) ?
H142A C14A H143A 122(3) ?
C5A C15A C16A 120.2(3) yes
C5A C15A O1A 121.4(3) yes
C16A C15A O1A 118.4(3) yes
C15A C16A H161A 109(2) ?
C15A C16A H162A 111(3) ?
C15A C16A H163A 101(2) ?
H161A C16A H162A 105(4) ?
H161A C16A H163A 114(3) ?
H162A C16A H163A 117(4) ?
C6A C17A H171A 109(3) ?
C6A C17A H172A 113(2) ?
C6A C17A H173A 111(2) ?
H171A C17A H172A 104(4) ?
H171A C17A H173A 112(3) ?
H172A C17A H173A 109(4) ?
C2B C1B C8B 103.4(4) yes
C2B C1B C10B 114.8(4) yes
C2B C1B C11B 111.1(5) yes
C8B C1B C10B 110.5(3) yes
C8B C1B C11B 111.2(4) yes
C10B C1B C11B 106.0(4) yes
C1B C2B C3B 109.9(5) yes
C1B C2B H21B 108.0(5) ?
C1B C2B H22B 126.4(6) ?
C3B C2B H21B 88.8(5) ?
C3B C2B H22B 111.9(5) ?
H21B C2B H22B 104.9(6) ?
C2B C3B C9B 101.5(4) yes
C2B C3B C13B 114.1(5) yes
C2B C3B C14B 108.2(4) yes
C9B C3B C13B 111.5(4) yes
C9B C3B C14B 112.0(3) yes
C13B C3B C14B 109.3(5) yes
C5B C4B C9B 121.2(3) yes
C5B C4B H4B 120(2) ?
C9B C4B H4B 119(2) ?
C4B C5B C6B 118.9(3) yes
C4B C5B C15B 119.2(3) yes
C6B C5B C15B 121.9(3) yes
C5B C6B C7B 118.9(3) yes
C5B C6B C17B 123.0(3) yes
C7B C6B C17B 118.1(3) yes
C6B C7B C8B 121.5(3) yes
C6B C7B H7B 117(2) ?
C8B C7B H7B 121(2) ?
C1B C8B C7B 128.2(4) yes
C1B C8B C9B 111.4(3) yes
C7B C8B C9B 120.4(3) yes
C3B C9B C4B 128.8(4) yes
C3B C9B C8B 112.1(3) yes
C4B C9B C8B 119.2(3) yes
C1B C10B H101B 112(2) ?
C1B C10B H102B 108(3) ?
C1B C10B H103B 117(3) ?
H101B C10B H102B 111(3) ?
H101B C10B H103B 103(3) ?
H102B C10B H103B 104(4) ?
C1B C11B H111B 57.0(10) ?
C1B C11B H112B 105(3) ?
C1B C11B H113B 98(5) ?
H111B C11B H112B 92(3) ?
H111B C11B H113B 141(5) ?
H112B C11B H113B 125(6) ?
C3B C13B H131B 103(3) ?
C3B C13B H132B 101(3) ?
C3B C13B H133B 121(2) ?
H131B C13B H132B 119(4) ?
H131B C13B H133B 101(3) ?
H132B C13B H133B 113(4) ?
C3B C14B H141B 108(2) ?
C3B C14B H142B 108(3) ?
C3B C14B H143B 107(2) ?
H141B C14B H142B 107(3) ?
H141B C14B H143B 110(3) ?
H142B C14B H143B 116(4) ?
C5B C15B C16B 120.2(3) yes
C5B C15B O1B 122.4(3) yes
C16B C15B O1B 117.4(4) yes
C15B C16B H161B 100(3) ?
C15B C16B H162B 116(2) ?
C15B C16B H163B 107(3) ?
H161B C16B H162B 103(4) ?
H161B C16B H163B 111(4) ?
H162B C16B H163B 119(4) ?
C6B C17B H171B 112(2) ?
C6B C17B H172B 113(2) ?
C6B C17B H173B 119(2) ?
H171B C17B H172B 107(3) ?
H171B C17B H173B 102(3) ?
H172B C17B H173B 103(4) ?
C2C C1C C8C 102.4(3) yes
C2C C1C C10C 115.1(5) yes
C2C C1C C11C 112.9(4) yes
C8C C1C C10C 110.8(4) yes
C8C C1C C11C 108.4(4) yes
C10C C1C C11C 107.0(4) yes
C1C C2C C3C 110.8(4) yes
C1C C2C H21C 111(2) ?
C1C C2C H22C 112(2) ?
C3C C2C H21C 104(2) ?
C3C C2C H22C 107(2) ?
H21C C2C H22C 111(3) ?
C2C C3C C9C 100.9(3) yes
C2C C3C C13C 110.1(4) yes
C2C C3C C14C 114.1(4) yes
C9C C3C C13C 110.9(3) yes
C9C C3C C14C 112.3(3) yes
C13C C3C C14C 108.4(4) yes
C5C C4C C9C 118.5(3) yes
C5C C4C H4C 126(2) ?
C9C C4C H4C 115(2) ?
C4C C5C C6C 121.8(4) yes
C4C C5C C15C 115.9(4) yes
C6C C5C C15C 122.3(4) yes
C5C C6C C7C 117.3(4) yes
C5C C6C C17C 125.0(4) yes
C7C C6C C17C 117.6(4) yes
C6C C7C C8C 122.5(4) yes
C6C C7C H7C 111(2) ?
C8C C7C H7C 126(2) ?
C1C C8C C7C 127.1(4) yes
C1C C8C C9C 111.8(3) yes
C7C C8C C9C 121.0(4) yes
C3C C9C C4C 128.8(3) yes
C3C C9C C8C 112.5(3) yes
C4C C9C C8C 118.7(3) yes
C1C C10C H101C 99(4) ?
C1C C10C H102C 86(2) ?
C1C C10C H103C 113(5) ?
H101C C10C H102C 77(4) ?
H101C C10C H103C 133(6) ?
H102C C10C H103C 136(5) ?
C1C C11C H111C 102(4) ?
C1C C11C H112C 101(3) ?
C1C C11C H113C 113(4) ?
H111C C11C H112C 95(5) ?
H111C C11C H113C 125(5) ?
H112C C11C H113C 117(5) ?
C3C C13C H131C 107(2) ?
C3C C13C H132C 113(2) ?
C3C C13C H133C 112(4) ?
H131C C13C H132C 114(3) ?
H131C C13C H133C 110(4) ?
H132C C13C H133C 101(4) ?
C3C C14C H141C 110(3) ?
C3C C14C H142C 104(2) ?
C3C C14C H143C 120(3) ?
H141C C14C H142C 106(3) ?
H141C C14C H143C 110(4) ?
H142C C14C H143C 106(4) ?
C5C C15C C16C 121.7(5) yes
C5C C15C O1C 115.3(5) yes
C16C C15C O1C 122.9(5) yes
C15C C16C H161C 113(5) ?
C15C C16C H162C 118(4) ?
C15C C16C H163C 108(4) ?
H161C C16C H162C 104(6) ?
H161C C16C H163C 109(6) ?
H162C C16C H163C 104(5) ?
C6C C17C H171C 124(2) ?
C6C C17C H172C 74.0(10) ?
C6C C17C H173C 115(2) ?
H171C C17C H172C 98(3) ?
H171C C17C H173C 79(3) ?
H172C C17C H173C 170(3) ?

loop_
_geom_bond_atom_site_label_1
_geom_bond_atom_site_label_2
_geom_bond_distance
_geom_bond_publ_flag
C1A C2A 1.529(6) yes
C1A C8A 1.515(5) yes
C1A C10A 1.551(6) yes
C1A C11A 1.532(6) yes
C2A C3A 1.565(6) yes
C2A H21A 1.11(3) ?
C2A H22A 1.06(3) ?
C3A C9A 1.516(5) yes
C3A C13A 1.518(6) yes
C3A C14A 1.529(6) yes
C4A C5A 1.402(4) yes
C4A C9A 1.381(5) yes
C4A H4A 1.05(3) ?
C5A C6A 1.416(5) yes
C5A C15A 1.492(5) yes
C6A C7A 1.389(5) yes
C6A C17A 1.512(5) yes
C7A C8A 1.384(4) yes
C7A H7A 1.06(3) ?
C8A C9A 1.382(5) yes
C10A H101A 1.06(4) ?
C10A H102A 1.07(5) ?
C10A H103A 1.09(4) ?
C11A H111A 1.09(4) ?
C11A H112A 1.06(4) ?
C11A H113A 1.07(4) ?
C13A H131A 1.05(4) ?
C13A H132A 1.05(4) ?
C13A H133A 1.08(5) ?
C14A H141A 1.08(4) ?
C14A H142A 1.08(4) ?
C14A H143A 1.06(3) ?
C15A C16A 1.490(5) yes
C15A O1A 1.215(5) yes
C16A H161A 1.05(3) ?
C16A H162A 1.06(3) ?
C16A H163A 1.04(4) ?
C17A H171A 1.07(4) ?
C17A H172A 1.06(3) ?
C17A H173A 1.07(4) ?
C1B C2B 1.492(8) yes
C1B C8B 1.522(6) yes
C1B C10B 1.506(6) yes
C1B C11B 1.596(8) yes
C2B C3B 1.569(9) yes
C2B H21B 1.080(7) ?
C2B H22B 1.083(8) ?
C3B C9B 1.516(6) yes
C3B C13B 1.483(8) yes
C3B C14B 1.513(6) yes
C4B C5B 1.407(5) yes
C4B C9B 1.385(5) yes
C4B H4B 1.04(2) ?
C5B C6B 1.407(5) yes
C5B C15B 1.486(5) yes
C6B C7B 1.383(5) yes
C6B C17B 1.513(5) yes
C7B C8B 1.385(5) yes
C7B H7B 1.08(3) ?
C8B C9B 1.380(5) yes
C10B H101B 1.04(4) ?
C10B H102B 1.09(5) ?
C10B H103B 1.05(4) ?
C11B H111B 1.11(2) ?
C11B H112B 1.08(5) ?
C11B H113B 1.10(8) ?
C13B H131B 1.08(5) ?
C13B H132B 1.08(5) ?
C13B H133B 1.06(3) ?
C14B H141B 1.07(4) ?
C14B H142B 1.06(5) ?
C14B H143B 1.06(4) ?
C15B C16B 1.496(6) yes
C15B O1B 1.218(5) yes
C16B H161B 1.07(5) ?
C16B H162B 1.07(3) ?
C16B H163B 1.09(5) ?
C17B H171B 1.09(3) ?
C17B H172B 1.07(3) ?
C17B H173B 1.06(3) ?
C1C C2C 1.515(7) yes
C1C C8C 1.504(6) yes
C1C C10C 1.519(9) yes
C1C C11C 1.555(9) yes
C2C C3C 1.539(6) yes
C2C H21C 1.13(3) ?
C2C H22C 1.02(3) ?
C3C C9C 1.522(5) yes
C3C C13C 1.530(7) yes
C3C C14C 1.516(6) yes
C4C C5C 1.435(6) yes
C4C C9C 1.389(5) yes
C4C H4C 1.02(3) ?
C5C C6C 1.380(6) yes
C5C C15C 1.486(6) yes
C6C C7C 1.352(6) yes
C6C C17C 1.564(6) yes
C7C C8C 1.394(5) yes
C7C H7C 1.10(4) ?
C8C C9C 1.371(5) yes
C10C H101C 1.09(6) ?
C10C H102C 1.10(3) ?
C10C H103C 1.10(3) ?
C11C H111C 1.08(7) ?
C11C H112C 1.07(5) ?
C11C H113C 1.07(3) ?
C13C H131C 1.11(4) ?
C13C H132C 1.06(3) ?
C13C H133C 1.07(4) ?
C14C H141C 1.06(4) ?
C14C H142C 1.08(4) ?
C14C H143C 1.08(4) ?
C15C C16C 1.363(7) yes
C15C O1C 1.285(8) yes
C16C H161C 1.08(7) ?
C16C H162C 1.07(5) ?
C16C H163C 1.09(6) ?
C17C H171C 1.02(3) ?
C17C H172C 1.07(2) ?
C17C H173C 1.04(4) ?

loop_
_geom_contact_atom_site_label_1
_geom_contact_atom_site_label_2
_geom_contact_distance
_geom_contact_site_symmetry_2
_geom_contact_publ_flag
C16B O1B 2.324(5) . no
C16C O1C 2.326(9) . no
C16A O1A 2.327(5) . no
C5C C7C 2.333(6) . no
C5C O1C 2.344(8) . no
C2C C8C 2.354(6) . no
C2C C9C 2.360(6) . no
C5A O1A 2.364(4) . no
C2B C8B 2.365(8) . no
C2A C8A 2.369(5) . no
C5B O1B 2.373(5) . no
C4C C8C 2.375(5) . no
C2A C9A 2.376(5) . no
C1C C9C 2.383(5) . no
C4B C8B 2.384(5) . no
C2B C9B 2.389(8) . no
C4A C8A 2.390(5) . no
C1A C9A 2.397(5) . no
C7A C9A 2.398(4) . no
C7B C9B 2.399(5) . no
C1B C9B 2.399(6) . no
C5B C7B 2.402(5) . no
C3B C8B 2.403(6) . no
C3C C8C 2.407(5) . no
C6C C8C 2.407(6) . no
C7C C9C 2.407(5) . no
C3A C8A 2.410(5) . no
C5A C7A 2.411(5) . no
C6B C8B 2.414(5) . no
C6A C8A 2.417(4) . no
C5A C9A 2.420(4) . no
C4B C6B 2.424(5) . no
C5C C9C 2.428(5) . no
C4A C6A 2.431(4) . no
C5B C9B 2.432(5) . no
C13B C14B 2.443(8) . no
C4C C6C 2.460(6) . no
C13C C14C 2.471(8) . no
C10C C11C 2.470(10) . no
C4C C15C 2.476(6) . no
C10B C11B 2.478(8) . no
C9B C13B 2.479(8) . no
C8C C11C 2.482(7) . no
C7B C17B 2.484(5) . no
C8B C10B 2.488(6) . no
C7A C17A 2.488(5) . no
C10A C11A 2.488(7) . no
C5C C16C 2.489(7) . no
C8C C10C 2.490(8) . no
C4A C15A 2.492(5) . no
C9A C14A 2.492(6) . no
C4B C15B 2.495(5) . no
C7C C17C 2.496(6) . no
C2B C14B 2.497(8) . no
C13A C14A 2.505(7) . no
C1B C3B 2.506(7) . no
C8A C11A 2.508(5) . no
C6C C15C 2.511(7) . no
C9B C14B 2.512(6) . no
C9C C13C 2.514(6) . no
C1C C3C 2.514(6) . no
C9A C13A 2.516(5) . no
C2C C13C 2.517(7) . no
C1A C3A 2.519(5) . no
C9C C14C 2.523(6) . no
C2B C10B 2.525(8) . no
C2A C13A 2.528(7) . no
C6B C15B 2.530(5) . no
C2A C10A 2.534(7) . no
C8A C10A 2.542(6) . no
C6A C15A 2.542(5) . no
C2B C11B 2.550(10) . no
C2C C11C 2.558(9) . no
C2C C10C 2.560(8) . no
C2B C13B 2.560(10) . no
C2A C11A 2.563(6) . no
C2C C14C 2.564(8) . no
C5B C17B 2.567(5) . no
C8B C11B 2.574(7) . no
C2A C14A 2.578(7) . no
C5A C17A 2.580(5) . no
C5A C16A 2.584(5) . no
C5B C16B 2.585(6) . no
C1C C7C 2.596(6) . no
C3A C4A 2.602(5) . no
C1A C7A 2.607(5) . no
C5C C17C 2.613(6) . no
C1B C7B 2.615(6) . no
C3B C4B 2.616(6) . no
C3C C4C 2.626(6) . no
C17C O1C 2.640(8) . no
C5C C8C 2.735(6) . no
C17A O1A 2.748(5) . no
C4B C7B 2.755(5) . no
C4C C7C 2.758(6) . no
C4A C7A 2.765(5) . no
C17B O1B 2.781(5) . no
C6C O1C 2.782(8) . no
C5A C8A 2.785(5) . no
C5B C8B 2.786(5) . no
C6A C9A 2.803(4) . no
C6B C9B 2.805(5) . no
C6C C9C 2.827(5) . no
C4C C16C 2.840(7) . no
C6A O1A 2.886(5) . no
C6B O1B 2.913(5) . no
C4A C16A 2.925(5) . no
C4B C16B 2.950(6) . no
C15B C17B 3.017(5) . no
C15A C17A 3.040(5) . no
C15C C17C 3.073(7) . no
C7C C10C 3.074(8) . no
C7A C10A 3.146(6) . no
C4A C13A 3.148(5) . no
C7B C11B 3.182(7) . no
C4C C13C 3.188(6) . no
C4B C14B 3.203(6) . no
C7C C11C 3.213(8) . no
C4B C13B 3.217(7) . no
C7B C10B 3.219(6) . no
C4A C14A 3.245(6) . no
C4C C14C 3.260(7) . no
C7A C11A 3.273(5) . no
C9C C11C 3.375(7) . no
C8A C14A 3.382(6) . no
C9A C11A 3.386(5) . no
C9B C10B 3.403(6) . no
C1A C14A 3.426(6) . no
C8B C13B 3.430(8) . no
C3A C11A 3.453(6) . no
C16B C4C 3.453(6) 1_445 no
C8C C14C 3.468(6) . no
C1B C13B 3.491(9) . no
C8B C14B 3.493(6) . no
C3C C11C 3.496(8) . no
C3B C10B 3.505(7) . no
C8C C13C 3.506(6) . no
C1C C14C 3.535(7) . no
C9C C10C 3.549(8) . no
C8A C13A 3.557(5) . no
C4A O1A 3.595(5) . no
C4B O1B 3.597(5) . no
C9A C10A 3.598(6) . no
C4C O1C 3.610(8) . no
C17C O1C 3.614(8) 2_645 no
C9B C11B 3.616(8) . no
C1B C14B 3.622(7) . no
C6A C14A 3.648(6) 3_566 no
C1C C13C 3.658(7) . no
C1C C4C 3.686(6) . no
C1A C4A 3.700(5) . no
C1B C4B 3.702(6) . no
C3B C7B 3.712(6) . no
C3A C7A 3.716(5) . no
C2C C7C 3.716(6) . no
C2B C7B 3.718(8) . no
C1A C13A 3.720(6) . no
C2A C7A 3.720(5) . no
C7C C15C 3.721(7) . no
C2B C5B 3.727(8) 2 no
C16B C5C 3.727(6) 1_445 no
C3C C7C 3.729(5) . no
C2C C4C 3.729(6) . no
C2A C4A 3.731(6) . no
C7C O1C 3.734(8) 2_645 no
C3C C10C 3.739(8) . no
C6C C16C 3.744(7) . no
C9C C15C 3.754(6) . no
C2B C4B 3.754(8) . no
C3B C11B 3.761(9) . no
C17B C9C 3.761(5) 1_545 no
C11A C14A 3.766(7) . no
C9A C15A 3.770(5) . no
C3A C10A 3.770(6) . no
C7A C14A 3.773(6) 3_566 no
C16A C16A 3.775(6) 3_576 no
C8B C17B 3.777(5) . no
C9B C15B 3.778(5) . no
C8A C17A 3.779(5) . no
C7B C15B 3.780(5) . no
C7A C15A 3.795(5) . no
C17B C4C 3.802(5) 1_545 no
C16B C9C 3.813(6) 1_445 no
C8C C17C 3.813(6) . no
C1C C6C 3.827(6) . no
C4B C17B 3.837(5) . no
C4A C17A 3.845(5) . no
C17B C13C 3.851(6) 1_545 no
C1A C6A 3.861(5) . no
C6B C16B 3.863(6) . no
C1B C6B 3.864(5) . no
C3A C5A 3.865(5) . no
C14B O1C 3.870(10) 1_445 no
C16B C14C 3.881(7) 1_445 no
C3B C5B 3.882(5) . no
C6A C16A 3.886(5) . no
C14B C10C 3.888(8) 2_545 no
C5A C14A 3.892(7) 3_566 no
C3C C5C 3.893(6) . no
C10B C17C 3.903(8) 2_645 no
C2B C6B 3.909(8) 2 no
C17B C8C 3.911(5) 1_545 no
C11B C13B 3.929(9) 2_545 no
C4C C17C 3.931(6) . no
C10B C10C 3.934(8) . no
C2B C4B 3.937(8) 2 no
C11A C16A 3.938(6) 3_566 no
C11B C7C 3.977(8) 2_645 no
C11C C14C 3.980(9) . no
C17B C5C 3.981(5) 1_545 no
C10B C13B 3.990(10) . no
C4A C11A 3.997(6) 3_566 no
C10B C14B 4.032(7) 2 no
C13C C13C 4.050(7) 3_676 no
C11B C11C 4.070(10) 2_645 no
C17B C7C 4.078(6) 1_545 no
C14A C17A 4.092(7) 3_566 no
C11A C15A 4.102(6) 3_566 no
C7B C13B 4.107(7) 2_545 no
C14B C7C 4.112(6) 2_545 no
C11C C16C 4.114(8) 1_545 no
C2B C15B 4.119(9) 2 no
C17B C6C 4.123(6) 1_545 no
C7C O1C 4.123(8) . no
C16B C15C 4.123(7) 1_445 no
C8A C14A 4.133(6) 3_566 no
C11C C17C 4.161(8) 2_645 no
C14B C17B 4.182(6) 2 no
C11B C16B 4.187(8) 2 no
C7A C17A 4.205(5) 3_666 no
C10A C17A 4.208(6) 3_666 no
C6C O1C 4.210(8) 2_645 no
C8C C15C 4.218(6) . no
C9C C16C 4.228(7) . no
C5A C11A 4.229(6) 3_566 no
C1C C5C 4.234(6) . no
C8B C13B 4.237(7) 2_545 no
C7B C5C 4.243(5) 1_545 no
C7A O1A 4.260(5) . no
C8B C15B 4.271(5) . no
C11B C6C 4.274(8) 2_645 no
C8A C15A 4.274(5) . no
C7B O1B 4.279(5) . no
C1A C5A 4.290(5) . no
C4A C14A 4.290(7) 3_566 no
C2B C7B 4.292(8) 2 no
C1B C5B 4.298(5) . no
C11B C17C 4.300(9) 1_545 no
C16B C6C 4.303(6) 1_445 no
C9A C16A 4.305(5) . no
C3A C6A 4.309(5) . no
C3B C6B 4.310(5) . no
C9A C17A 4.313(5) . no
C9B C17B 4.315(5) . no
C16B C8C 4.317(6) 1_445 no
C11B O1C 4.330(10) 1_545 no
C9B C16B 4.328(6) . no
C3C C6C 4.336(5) . no
C7B C15C 4.337(7) 1_545 no
C2B C9B 4.339(8) 2 no
C17B C3C 4.349(5) 1_545 no
C7B C6C 4.352(5) 1_545 no
C2B C16B 4.356(9) 2 no
C13C C14C 4.359(8) 3_676 no
C6C C10C 4.363(8) . no
C13B C17C 4.370(10) 2_545 no
C10C C17C 4.373(9) 2_645 no
C6B C14B 4.376(6) 2_545 no
C11A C16A 4.379(6) 1_545 no
C9C C17C 4.388(6) . no
C9A C14A 4.394(6) 3_566 no
C16B C16C 4.423(8) 1_445 no
C16C C17C 4.423(7) . no
C6C C11C 4.433(7) . no
C15C C17C 4.434(7) 2_655 no

loop_
_geom_torsion_atom_site_label_1
_geom_torsion_atom_site_label_2
_geom_torsion_atom_site_label_3
_geom_torsion_atom_site_label_4
_geom_torsion
_geom_torsion_publ_flag
C8A C1A C2A C3A -19.4(4) no
C8A C1A C2A H21A 101(2) no
C8A C1A C2A H22A -143(2) no
C10A C1A C2A C3A -138.8(4) no
C10A C1A C2A H21A -18(2) no
C10A C1A C2A H22A 98(2) no
C11A C1A C2A C3A 100.0(4) no
C11A C1A C2A H21A -139(2) no
C11A C1A C2A H22A -23(2) no
C2A C1A C8A C7A -167.4(4) no
C2A C1A C8A C9A 12.8(4) no
C10A C1A C8A C7A -49.0(5) no
C10A C1A C8A C9A 131.3(3) no
C11A C1A C8A C7A 71.1(5) no
C11A C1A C8A C9A -108.6(4) no
C2A C1A C10A H101A -61(2) no
C2A C1A C10A H102A 57(3) no
C2A C1A C10A H103A 175(3) no
C8A C1A C10A H101A -174(2) no
C8A C1A C10A H102A -57(3) no
C8A C1A C10A H103A 62(3) no
C11A C1A C10A H101A 64(2) no
C11A C1A C10A H102A -178(3) no
C11A C1A C10A H103A -60(3) no
C2A C1A C11A H111A -56(2) no
C2A C1A C11A H112A 57(2) no
C2A C1A C11A H113A -178(2) no
C8A C1A C11A H111A 58(2) no
C8A C1A C11A H112A 171(2) no
C8A C1A C11A H113A -64(2) no
C10A C1A C11A H111A -179(2) no
C10A C1A C11A H112A -66(2) no
C10A C1A C11A H113A 59(2) no
C1A C2A C3A C9A 18.7(4) no
C1A C2A C3A C13A 137.3(4) no
C1A C2A C3A C14A -98.5(4) no
H21A C2A C3A C9A -107(2) no
H21A C2A C3A C13A 11(2) no
H21A C2A C3A C14A 136(2) no
H22A C2A C3A C9A 142(2) no
H22A C2A C3A C13A -99(2) no
H22A C2A C3A C14A 25(2) no
C2A C3A C9A C4A 169.9(4) no
C2A C3A C9A C8A -10.8(4) no
C13A C3A C9A C4A 52.7(5) no
C13A C3A C9A C8A -128.0(4) no
C14A C3A C9A C4A -70.7(5) no
C14A C3A C9A C8A 108.6(4) no
C2A C3A C13A H131A -51(3) no
C2A C3A C13A H132A 62(3) no
C2A C3A C13A H133A 175(3) no
C9A C3A C13A H131A 60(3) no
C9A C3A C13A H132A 173(2) no
C9A C3A C13A H133A -74(3) no
C14A C3A C13A H131A -177(3) no
C14A C3A C13A H132A -64(3) no
C14A C3A C13A H133A 49(3) no
C2A C3A C14A H141A -69(3) no
C2A C3A C14A H142A 53(3) no
C2A C3A C14A H143A -174(2) no
C9A C3A C14A H141A 179(3) no
C9A C3A C14A H142A -59(3) no
C9A C3A C14A H143A 74(2) no
C13A C3A C14A H141A 55(3) no
C13A C3A C14A H142A 177(3) no
C13A C3A C14A H143A -50(2) no
C9A C4A C5A C6A 3.8(5) no
C9A C4A C5A C15A -175.6(3) no
H4A C4A C5A C6A -176(2) no
H4A C4A C5A C15A 4(2) no
C5A C4A C9A C3A 177.9(3) no
C5A C4A C9A C8A -1.3(5) no
H4A C4A C9A C3A -2(2) no
H4A C4A C9A C8A 179(2) no
C4A C5A C6A C7A -3.3(5) no
C4A C5A C6A C17A 177.1(3) no
C15A C5A C6A C7A 176.1(3) no
C15A C5A C6A C17A -3.5(5) no
C4A C5A C15A C16A -9.3(5) no
C4A C5A C15A O1A 168.1(4) no
C6A C5A C15A C16A 171.3(3) no
C6A C5A C15A O1A -11.3(6) no
C5A C6A C7A C8A .5(5) no
C5A C6A C7A H7A -179(2) no
C17A C6A C7A C8A -179.9(3) no
C17A C6A C7A H7A 0(2) no
C5A C6A C17A H171A -43(3) no
C5A C6A C17A H172A 71(3) no
C5A C6A C17A H173A -166(3) no
C7A C6A C17A H171A 137(3) no
C7A C6A C17A H172A -108(3) no
C7A C6A C17A H173A 14(3) no
C6A C7A C8A C1A -177.8(3) no
C6A C7A C8A C9A 1.9(5) no
H7A C7A C8A C1A 2(2) no
H7A C7A C8A C9A -179(2) no
C1A C8A C9A C3A -1.2(4) no
C1A C8A C9A C4A 178.2(3) no
C7A C8A C9A C3A 179.1(3) no
C7A C8A C9A C4A -1.5(5) no
C5A C15A C16A H161A -56(3) no
C5A C15A C16A H162A 59(3) no
C5A C15A C16A H163A -176(3) no
O1A C15A C16A H161A 127(3) no
O1A C15A C16A H162A -119(3) no
O1A C15A C16A H163A 7(3) no
C8B C1B C2B C3B 13.4(6) no
C8B C1B C2B H21B 108.9(6) no
C8B C1B C2B H22B -126.0(7) no
C10B C1B C2B C3B -106.9(5) no
C10B C1B C2B H21B -11.5(8) no
C10B C1B C2B H22B 113.7(7) no
C11B C1B C2B C3B 132.8(5) no
C11B C1B C2B H21B -131.7(6) no
C11B C1B C2B H22B -6.6(9) no
C2B C1B C8B C7B 170.8(4) no
C2B C1B C8B C9B -10.2(5) no
C10B C1B C8B C7B -65.9(5) no
C10B C1B C8B C9B 113.1(4) no
C11B C1B C8B C7B 51.5(6) no
C11B C1B C8B C9B -129.4(4) no
C2B C1B C10B H101B -66(3) no
C2B C1B C10B H102B 57(3) no
C2B C1B C10B H103B 175(3) no
C8B C1B C10B H101B 178(2) no
C8B C1B C10B H102B -59(3) no
C8B C1B C10B H103B 59(3) no
C11B C1B C10B H101B 57(3) no
C11B C1B C10B H102B -180(3) no
C11B C1B C10B H103B -62(3) no
C2B C1B C11B H111B -23(2) no
C2B C1B C11B H112B 60(3) no
C2B C1B C11B H113B -171(5) no
C8B C1B C11B H111B 92(2) no
C8B C1B C11B H112B 175(3) no
C8B C1B C11B H113B -56(5) no
C10B C1B C11B H111B -148(2) no
C10B C1B C11B H112B -65(3) no
C10B C1B C11B H113B 64(5) no
C1B C2B C3B C9B -11.9(6) no
C1B C2B C3B C13B 108.2(6) no
C1B C2B C3B C14B -129.9(5) no
H21B C2B C3B C9B -120.6(4) no
H21B C2B C3B C13B -.5(6) no
H21B C2B C3B C14B 121.4(4) no
H22B C2B C3B C9B 133.8(5) no
H22B C2B C3B C13B -106.1(6) no
H22B C2B C3B C14B 15.8(7) no
C2B C3B C9B C4B -173.8(4) no
C2B C3B C9B C8B 5.4(5) no
C13B C3B C9B C4B 64.3(6) no
C13B C3B C9B C8B -116.5(5) no
C14B C3B C9B C4B -58.5(6) no
C14B C3B C9B C8B 120.6(4) no
C2B C3B C13B H131B -56(3) no
C2B C3B C13B H132B 67(3) no
C2B C3B C13B H133B -167(2) no
C9B C3B C13B H131B 58(3) no
C9B C3B C13B H132B -178(3) no
C9B C3B C13B H133B -53(2) no
C14B C3B C13B H131B -177(3) no
C14B C3B C13B H132B -54(3) no
C14B C3B C13B H133B 71(2) no
C2B C3B C14B H141B -68(2) no
C2B C3B C14B H142B 48(3) no
C2B C3B C14B H143B 174(2) no
C9B C3B C14B H141B -179(2) no
C9B C3B C14B H142B -63(3) no
C9B C3B C14B H143B 63(2) no
C13B C3B C14B H141B 57(2) no
C13B C3B C14B H142B 173(3) no
C13B C3B C14B H143B -61(2) no
C9B C4B C5B C6B -2.1(5) no
C9B C4B C5B C15B 178.7(3) no
H4B C4B C5B C6B 179(2) no
H4B C4B C5B C15B 0(2) no
C5B C4B C9B C3B 179.8(4) no
C5B C4B C9B C8B .7(5) no
H4B C4B C9B C3B -2(2) no
H4B C4B C9B C8B 179(2) no
C4B C5B C6B C7B 1.7(5) no
C4B C5B C6B C17B -177.1(3) no
C15B C5B C6B C7B -179.1(3) no
C15B C5B C6B C17B 2.1(5) no
C4B C5B C15B C16B 17.7(5) no
C4B C5B C15B O1B -161.1(4) no
C6B C5B C15B C16B -161.5(4) no
C6B C5B C15B O1B 19.7(6) no
C5B C6B C7B C8B .0(5) no
C5B C6B C7B H7B 178(2) no
C17B C6B C7B C8B 178.9(3) no
C17B C6B C7B H7B -3(2) no
C5B C6B C17B H171B -70(2) no
C5B C6B C17B H172B 51(3) no
C5B C6B C17B H173B 172(3) no
C7B C6B C17B H171B 112(2) no
C7B C6B C17B H172B -128(3) no
C7B C6B C17B H173B -7(3) no
C6B C7B C8B C1B 177.4(4) no
C6B C7B C8B C9B -1.5(6) no
H7B C7B C8B C1B 0(3) no
H7B C7B C8B C9B -179(2) no
C1B C8B C9B C3B 2.8(4) no
C1B C8B C9B C4B -177.9(3) no
C7B C8B C9B C3B -178.1(3) no
C7B C8B C9B C4B 1.2(5) no
C5B C15B C16B H161B -81(3) no
C5B C15B C16B H162B 28(3) no
C5B C15B C16B H163B 163(3) no
O1B C15B C16B H161B 97(3) no
O1B C15B C16B H162B -153(3) no
O1B C15B C16B H163B -18(3) no
C8C C1C C2C C3C -12.5(5) no
C8C C1C C2C H21C 103(2) no
C8C C1C C2C H22C -133(2) no
C10C C1C C2C C3C -132.9(5) no
C10C C1C C2C H21C -18(2) no
C10C C1C C2C H22C 107(2) no
C11C C1C C2C C3C 103.9(5) no
C11C C1C C2C H21C -141(2) no
C11C C1C C2C H22C -16(2) no
C2C C1C C8C C7C -170.8(4) no
C2C C1C C8C C9C 9.1(5) no
C10C C1C C8C C7C -47.5(6) no
C10C C1C C8C C9C 132.3(4) no
C11C C1C C8C C7C 69.6(5) no
C11C C1C C8C C9C -110.5(4) no
C2C C1C C10C H101C -45(4) no
C2C C1C C10C H102C 30(2) no
C2C C1C C10C H103C 169(5) no
C8C C1C C10C H101C -161(4) no
C8C C1C C10C H102C -85(2) no
C8C C1C C10C H103C 54(5) no
C11C C1C C10C H101C 81(4) no
C11C C1C C10C H102C 157(2) no
C11C C1C C10C H103C -64(5) no
C2C C1C C11C H111C -36(4) no
C2C C1C C11C H112C 61(3) no
C2C C1C C11C H113C -173(4) no
C8C C1C C11C H111C 77(4) no
C8C C1C C11C H112C 174(3) no
C8C C1C C11C H113C -60(4) no
C10C C1C C11C H111C -164(4) no
C10C C1C C11C H112C -66(3) no
C10C C1C C11C H113C 60(4) no
C1C C2C C3C C9C 11.2(5) no
C1C C2C C3C C13C 128.4(4) no
C1C C2C C3C C14C -109.4(5) no
H21C C2C C3C C9C -108(2) no
H21C C2C C3C C13C 9(2) no
H21C C2C C3C C14C 131(2) no
H22C C2C C3C C9C 134(2) no
H22C C2C C3C C13C -109(2) no
H22C C2C C3C C14C 14(2) no
C2C C3C C9C C4C 173.7(4) no
C2C C3C C9C C8C -5.4(4) no
C13C C3C C9C C4C 57.0(5) no
C13C C3C C9C C8C -122.1(4) no
C14C C3C C9C C4C -64.5(5) no
C14C C3C C9C C8C 116.5(4) no
C2C C3C C13C H131C -56(3) no
C2C C3C C13C H132C 71(2) no
C2C C3C C13C H133C -176(3) no
C9C C3C C13C H131C 55(3) no
C9C C3C C13C H132C -179(2) no
C9C C3C C13C H133C -65(3) no
C14C C3C C13C H131C 178(3) no
C14C C3C C13C H132C -55(2) no
C14C C3C C13C H133C 58(3) no
C2C C3C C14C H141C -62(3) no
C2C C3C C14C H142C 51(2) no
C2C C3C C14C H143C 169(4) no
C9C C3C C14C H141C -176(3) no
C9C C3C C14C H142C -63(2) no
C9C C3C C14C H143C 55(4) no
C13C C3C C14C H141C 61(3) no
C13C C3C C14C H142C 174(2) no
C13C C3C C14C H143C -68(4) no
C9C C4C C5C C6C .4(5) no
C9C C4C C5C C15C -178.7(4) no
H4C C4C C5C C6C -176(2) no
H4C C4C C5C C15C 5(2) no
C5C C4C C9C C3C -177.8(3) no
C5C C4C C9C C8C 1.2(5) no
H4C C4C C9C C3C -1(2) no
H4C C4C C9C C8C 178(2) no
C4C C5C C6C C7C -1.6(5) no
C4C C5C C6C C17C 177.0(4) no
C15C C5C C6C C7C 177.4(4) no
C15C C5C C6C C17C -3.9(6) no
C4C C5C C15C C16C -9.8(7) no
C4C C5C C15C O1C 168.0(6) no
C6C C5C C15C C16C 171.0(5) no
C6C C5C C15C O1C -11.1(8) no
C5C C6C C7C C8C 1.2(6) no
C5C C6C C7C H7C 176(3) no
C17C C6C C7C C8C -177.5(4) no
C17C C6C C7C H7C -3(3) no
C5C C6C C17C H171C -78(3) no
C5C C6C C17C H172C 12(2) no
C5C C6C C17C H173C -171(3) no
C7C C6C C17C H171C 101(3) no
C7C C6C C17C H172C -170(2) no
C7C C6C C17C H173C 8(3) no
C6C C7C C8C C1C -179.8(4) no
C6C C7C C8C C9C .4(6) no
H7C C7C C8C C1C 7(3) no
H7C C7C C8C C9C -173(3) no
C1C C8C C9C C3C -2.3(4) no
C1C C8C C9C C4C 178.5(3) no
C7C C8C C9C C3C 177.6(3) no
C7C C8C C9C C4C -1.6(5) no
C5C C15C C16C H161C -73(6) no
C5C C15C C16C H162C 49(4) no
C5C C15C C16C H163C 166(4) no
O1C C15C C16C H161C 109(6) no
O1C C15C C16C H162C -129(4) no
O1C C15C C16C H163C -12(4) no
